data_4322969
loop_
_publ_author_name
'Jian Lu'
'Carolyn Yu'
'Tianyan Niu'
'Tasneem Paliwala'
'Gerardo Crisci'
'Fernando Somosa'
'Allan J. Jacobson'

_publ_section_title
;
 One-Dimensional Coordination Polymers of Cobalt with 4,4'-Bipyridine:
 Syntheses and Structures
;
_journal_name_full 'Inorganic Chemistry'
_journal_page_first 4637
_journal_page_last 4640
_journal_paper_doi 10.1021/ic971614g
_journal_volume 37
_journal_year 1998
_chemical_formula_sum 'C14 H20 Cl2 Co N2 O2 S2'
_chemical_formula_weight 442.27
_chemical_name_common '(4,4'-bipy)(DMSO)cobalt chloride '
_chemical_name_systematic
; 
 ? 
;
_space_group_IT_number 60
_symmetry_cell_setting orthorhombic
_symmetry_space_group_name_Hall '-P 2n 2ab'
_symmetry_space_group_name_H-M 'P b c n'
_atom_sites_solution_hydrogens geom
_atom_sites_solution_primary direct
_atom_sites_solution_secondary difmap
_audit_creation_method SHELXL
_cell_angle_alpha 90.00
_cell_angle_beta 90.00
_cell_angle_gamma 90.00
_cell_formula_units_Z 4
_cell_length_a 11.470(2)
_cell_length_b 11.390(2)
_cell_length_c 14.753(1)
_cell_measurement_reflns_used 25
_cell_measurement_temperature 223(2)
_cell_measurement_theta_max 25
_cell_measurement_theta_min 2
_cell_volume 1927.4(5)
_computing_structure_refinement 'SHELXL-93 (Sheldrick, 1993)'
_computing_structure_solution 'SHELXS-86 (Sheldrick, 1990)'
_diffrn_ambient_temperature 223(2)
_diffrn_measurement_device R3
_diffrn_radiation_monochromator graphite
_diffrn_radiation_source 'fine-focus sealed tube'
_diffrn_radiation_type MoK\a
_diffrn_radiation_wavelength 0.71073
_diffrn_reflns_av_R_equivalents 0.0000
_diffrn_reflns_av_sigmaI/netI 0.0202
_diffrn_reflns_limit_h_max 14
_diffrn_reflns_limit_h_min 0
_diffrn_reflns_limit_k_max 14
_diffrn_reflns_limit_k_min 0
_diffrn_reflns_limit_l_max 19
_diffrn_reflns_limit_l_min 0
_diffrn_reflns_number 2224
_diffrn_reflns_theta_max 27.55
_diffrn_reflns_theta_min 2.52
_diffrn_standards_number 3
_exptl_absorpt_coefficient_mu 1.392
_exptl_absorpt_correction_T_max 0.616
_exptl_absorpt_correction_T_min 0.578
_exptl_absorpt_correction_type semi-empirical
_exptl_crystal_colour pink
_exptl_crystal_density_diffrn 1.524
_exptl_crystal_description square
_exptl_crystal_F_000 908
_exptl_crystal_size_max 0.35
_exptl_crystal_size_mid 0.28
_exptl_crystal_size_min 0.20
_refine_diff_density_max 0.418
_refine_diff_density_min -0.231
_refine_diff_density_rms 0.059
_refine_ls_extinction_method none
_refine_ls_goodness_of_fit_all 0.804
_refine_ls_goodness_of_fit_obs 0.772
_refine_ls_matrix_type full
_refine_ls_number_parameters 147
_refine_ls_number_reflns 2222
_refine_ls_number_restraints 0
_refine_ls_restrained_S_all 0.817
_refine_ls_restrained_S_obs 0.772
_refine_ls_R_factor_all 0.0366
_refine_ls_R_factor_obs 0.0260
_refine_ls_shift/esd_max -0.192
_refine_ls_shift/esd_mean 0.013
_refine_ls_structure_factor_coef Fsqd
_refine_ls_weighting_details 'w=1/[\s^2^(Fo^2^)+(0.1000P)^2^+0.0000P] where P=(Fo^2^+2Fc^2^)/3'
_refine_ls_weighting_scheme calc
_refine_ls_wR_factor_all 0.1029
_refine_ls_wR_factor_obs 0.0882
_reflns_number_observed 1850
_reflns_number_total 2224
_reflns_observed_criterion >2sigma(I)
_cod_data_source_file ic971614g_2.cif
_cod_data_source_block (4,4'-bipy)(DMSO)cobalt_chloride
_cod_depositor_comments
;
The following automatic conversions were performed:

'_symmetry_cell_setting' tag value 'Orthorombic' was replaced with
'orthorhombic' value as specified in the replacement file
'/home/robertas/cod-tools/perl-scripts/inputs/replacement_values.lst'.

Automatic conversion script
Id: cif_fix_values 3143 2015-03-26 13:38:13Z robertas 

The following automatic conversions were performed:

'_refine_ls_weighting_scheme' value 'calc
w=1/[\s^2^(Fo^2^)+(0.1000P)^2^+0.0000P] where P=(Fo^2^+2Fc^2^)/3' was
changed to 'calc'. New tag '_refine_ls_weighting_details' was
created. The value of the new tag was set to
'w=1/[\s^2^(Fo^2^)+(0.1000P)^2^+0.0000P] where P=(Fo^2^+2Fc^2^)/3'.

Automatic conversion script
Id: cif_fix_values 3143 2015-03-26 13:38:13Z robertas 
;
_cod_database_code 4322969

loop_
_symmetry_equiv_pos_as_xyz
'x, y, z'
'-x+1/2, -y+1/2, z+1/2'
'-x, y, -z+1/2'
'x+1/2, -y+1/2, -z'
'-x, -y, -z'
'x-1/2, y-1/2, -z-1/2'
'x, -y, z-1/2'
'-x-1/2, y-1/2, z'

loop_
_atom_site_aniso_label
_atom_site_aniso_U_11
_atom_site_aniso_U_22
_atom_site_aniso_U_33
_atom_site_aniso_U_23
_atom_site_aniso_U_13
_atom_site_aniso_U_12
Co 0.0175(2) 0.0104(2) 0.0211(2) 0.000 -0.00057(13) 0.000
Cl 0.0239(3) 0.0215(3) 0.0252(3) -0.0013(2) 0.0029(2) 0.0020(2)
S 0.0277(3) 0.0321(3) 0.0235(3) 0.0057(2) -0.0036(2) -0.0065(2)
O 0.0244(8) 0.0291(8) 0.0223(8) 0.0049(6) -0.0028(6) -0.0042(6)
N1 0.0194(11) 0.0112(10) 0.0275(12) 0.000 -0.0006(9) 0.000
N2 0.0200(11) 0.0100(10) 0.0250(11) 0.000 0.0010(9) 0.000
C1 0.0208(10) 0.0156(9) 0.0345(11) -0.0005(8) 0.0046(9) 0.0007(7)
C2 0.0201(9) 0.0165(9) 0.0358(11) -0.0010(8) 0.0083(8) -0.0025(8)
C3 0.0212(13) 0.0131(12) 0.0238(13) 0.000 -0.0018(10) 0.000
C4 0.0202(13) 0.0126(12) 0.0224(13) 0.000 0.0004(10) 0.000
C5 0.0192(9) 0.0137(9) 0.0278(10) 0.0000(7) -0.0001(8) 0.0011(7)
C6 0.0214(10) 0.0141(9) 0.0290(10) 0.0006(7) -0.0015(8) -0.0012(8)
C7 0.063(2) 0.064(2) 0.0304(13) -0.0158(14) -0.0022(14) -0.008(2)
C8 0.0329(14) 0.081(2) 0.046(2) 0.029(2) -0.0105(12) -0.0004(15)

loop_
_atom_site_label
_atom_site_type_symbol
_atom_site_fract_x
_atom_site_fract_y
_atom_site_fract_z
_atom_site_U_iso_or_equiv
_atom_site_thermal_displace_type
_atom_site_occupancy
_atom_site_calc_flag
_atom_site_refinement_flags
_atom_site_disorder_group
Co Co 0.0000 0.13706(3) 0.2500 0.01635(14) Uani 1 d S .
Cl Cl 0.13976(4) 0.12837(4) 0.12274(3) 0.0235(2) Uani 1 d . .
S S 0.13806(5) 0.07883(5) 0.43262(4) 0.0277(2) Uani 1 d . .
O O 0.14268(13) 0.14383(13) 0.34216(11) 0.0253(3) Uani 1 d . .
N1 N 0.0000 0.3260(2) 0.2500 0.0194(5) Uani 1 d S .
N2 N 0.0000 0.9481(2) 0.2500 0.0183(5) Uani 1 d S .
C1 C 0.0896(2) 0.3877(2) 0.2158(2) 0.0236(4) Uani 1 d . .
C2 C 0.0936(2) 0.5086(2) 0.2150(2) 0.0242(4) Uani 1 d . .
C3 C 0.0000 0.5726(2) 0.2500 0.0194(5) Uani 1 d S .
C4 C 0.0000 0.7023(2) 0.2500 0.0184(5) Uani 1 d S .
C5 C 0.1033(2) 0.7655(2) 0.26203(13) 0.0202(4) Uani 1 d . .
C6 C 0.0989(2) 0.8868(2) 0.26105(14) 0.0215(4) Uani 1 d . .
C7 C 0.1038(3) 0.1842(3) 0.5171(2) 0.0526(8) Uani 1 d . .
C8 C 0.2888(3) 0.0582(4) 0.4604(2) 0.0533(8) Uani 1 d . .
H1 H 0.1575(21) 0.3414(24) 0.1951(19) 0.028(6) Uiso 1 d . .
H2 H 0.1529(21) 0.5447(25) 0.1925(17) 0.027(6) Uiso 1 d . .
H5 H 0.1778(22) 0.7237(22) 0.2716(16) 0.022(6) Uiso 1 d . .
H6 H 0.1681(24) 0.9333(26) 0.2638(17) 0.030(7) Uiso 1 d . .
H71 H 0.1472(30) 0.2506(34) 0.5099(22) 0.048(9) Uiso 1 d . .
H72 H 0.0362(44) 0.2286(44) 0.4997(34) 0.103(16) Uiso 1 d . .
H73 H 0.0933(34) 0.1448(32) 0.5718(31) 0.077(13) Uiso 1 d . .
H81 H 0.2895(29) 0.0308(32) 0.5158(24) 0.061(10) Uiso 1 d . .
H82 H 0.3320(33) 0.1283(34) 0.4546(27) 0.061(11) Uiso 1 d . .
H83 H 0.3152(34) 0.0004(43) 0.4184(32) 0.090(14) Uiso 1 d . .

loop_
_atom_type_symbol
_atom_type_description
_atom_type_scat_dispersion_real
_atom_type_scat_dispersion_imag
_atom_type_scat_source
C C 0.0033 0.0016 'International Tables Vol C Tables 4.2.6.8 and 6.1.1.4'
H H 0.0000 0.0000 'International Tables Vol C Tables 4.2.6.8 and 6.1.1.4'
N N 0.0061 0.0033 'International Tables Vol C Tables 4.2.6.8 and 6.1.1.4'
O O 0.0106 0.0060 'International Tables Vol C Tables 4.2.6.8 and 6.1.1.4'
S S 0.1246 0.1234 'International Tables Vol C Tables 4.2.6.8 and 6.1.1.4'
Cl Cl 0.1484 0.1585 'International Tables Vol C Tables 4.2.6.8 and 6.1.1.4'
Co Co 0.3494 0.9721 'International Tables Vol C Tables 4.2.6.8 and 6.1.1.4'

loop_
_geom_angle_atom_site_label_1
_geom_angle_atom_site_label_2
_geom_angle_atom_site_label_3
_geom_angle
_geom_angle_site_symmetry_1
_geom_angle_site_symmetry_3
_geom_angle_publ_flag
O Co O 175.85(8) 3 . ?
O Co N2 92.08(4) 3 1_545 ?
O Co N2 92.08(4) . 1_545 ?
O Co N1 87.92(4) 3 . ?
O Co N1 87.92(4) . . ?
N2 Co N1 180.0 1_545 . ?
O Co Cl 89.31(4) 3 3 ?
O Co Cl 90.86(4) . 3 ?
N2 Co Cl 87.706(13) 1_545 3 ?
N1 Co Cl 92.295(13) . 3 ?
O Co Cl 90.86(4) 3 . ?
O Co Cl 89.31(4) . . ?
N2 Co Cl 87.704(13) 1_545 . ?
N1 Co Cl 92.295(13) . . ?
Cl Co Cl 175.41(3) 3 . ?
O S C7 107.09(15) . . ?
O S C8 103.31(12) . . ?
C7 S C8 98.1(2) . . ?
S O Co 120.92(8) . . ?
C1 N1 C1 117.0(2) . 3 ?
C1 N1 Co 121.52(12) . . ?
C1 N1 Co 121.52(12) 3 . ?
C6 N2 C6 117.3(2) 3 . ?
C6 N2 Co 121.37(12) 3 1_565 ?
C6 N2 Co 121.37(12) . 1_565 ?
N1 C1 C2 123.4(2) . . ?
C1 C2 C3 119.6(2) . . ?
C2 C3 C2 117.1(3) 3 . ?
C2 C3 C4 121.47(13) 3 . ?
C2 C3 C4 121.47(13) . . ?
C5 C4 C5 118.0(2) . 3 ?
C5 C4 C3 120.99(12) . . ?
C5 C4 C3 120.99(12) 3 . ?
C6 C5 C4 118.8(2) . . ?
N2 C6 C5 123.6(2) . . ?

loop_
_geom_bond_atom_site_label_1
_geom_bond_atom_site_label_2
_geom_bond_distance
_geom_bond_site_symmetry_2
_geom_bond_publ_flag
Co O 2.1290(15) 3 ?
Co O 2.1290(15) . ?
Co N2 2.152(2) 1_545 ?
Co N1 2.152(2) . ?
Co Cl 2.4706(5) 3 ?
Co Cl 2.4707(5) . ?
S O 1.527(2) . ?
S C7 1.775(3) . ?
S C8 1.792(3) . ?
N1 C1 1.343(2) . ?
N1 C1 1.343(2) 3 ?
N2 C6 1.342(2) 3 ?
N2 C6 1.342(2) . ?
N2 Co 2.152(2) 1_565 ?
C1 C2 1.378(3) . ?
C2 C3 1.396(2) . ?
C3 C2 1.396(2) 3 ?
C3 C4 1.476(4) . ?
C4 C5 1.398(2) . ?
C4 C5 1.398(2) 3 ?
C5 C6 1.383(3) . ?
